data_7228663
loop_
_publ_author_name
'Purohit, Chandra Shekhar'
'Illa, Giri teja'
'Hazra, Sohan'
'Satha, Pardhasaradhi'

_publ_section_title
;
 Hydrogen Bonded Molecular Capsule: Probing Role of Water Molecules for
 Capsule Formation in a Modified Cyclotricatechylene
;
_journal_name_full CrystEngComm
_journal_paper_doi 10.1039/C7CE01075C
_journal_year 2017
_chemical_formula_sum 'C45 H36 N2 O10 S3'
_chemical_formula_weight 860.94
_space_group_crystal_system monoclinic
_space_group_IT_number 14
_space_group_name_Hall '-P 2ybc'
_space_group_name_H-M_alt 'P 1 21/c 1'
_symmetry_space_group_name_Hall '-P 2ybc'
_symmetry_space_group_name_H-M 'P 1 21/c 1'
_atom_sites_solution_hydrogens geom
_audit_creation_method SHELXL-2014/7
_audit_update_record
;
2017-06-09 deposited with the CCDC.
2017-07-07 downloaded from the CCDC.
;
_cell_angle_alpha 90
_cell_angle_beta 110.287(2)
_cell_angle_gamma 90
_cell_formula_units_Z 4
_cell_length_a 12.3804(5)
_cell_length_b 25.0918(8)
_cell_length_c 15.6377(5)
_cell_measurement_reflns_used 9225
_cell_measurement_temperature 296(2)
_cell_measurement_theta_max 28.39
_cell_measurement_theta_min 2.72
_cell_volume 4556.5(3)
_computing_cell_refinement 'Bruker SAINT'
_computing_data_collection 'Bruker APEX2'
_computing_data_reduction 'Bruker SAINT'
_computing_molecular_graphics 'Bruker SHELXTL'
_computing_publication_material 'Bruker SHELXTL'
_computing_structure_refinement 'SHELXL-2014/7 (Sheldrick, 2014)'
_computing_structure_solution 'SHELXS-97 (Sheldrick 2008)'
_diffrn_ambient_temperature 296(2)
_diffrn_measured_fraction_theta_full 0.999
_diffrn_measured_fraction_theta_max 0.998
_diffrn_measurement_device_type 'Bruker APEX-II CCD'
_diffrn_measurement_method '\f and \w scans'
_diffrn_radiation_type MoK\a
_diffrn_radiation_wavelength 0.71073
_diffrn_reflns_av_R_equivalents 0.0357
_diffrn_reflns_av_unetI/netI 0.0263
_diffrn_reflns_Laue_measured_fraction_full 0.999
_diffrn_reflns_Laue_measured_fraction_max 0.998
_diffrn_reflns_limit_h_max 16
_diffrn_reflns_limit_h_min -17
_diffrn_reflns_limit_k_max 34
_diffrn_reflns_limit_k_min -34
_diffrn_reflns_limit_l_max 21
_diffrn_reflns_limit_l_min -21
_diffrn_reflns_number 71938
_diffrn_reflns_point_group_measured_fraction_full 0.999
_diffrn_reflns_point_group_measured_fraction_max 0.998
_diffrn_reflns_theta_full 25.242
_diffrn_reflns_theta_max 29.460
_diffrn_reflns_theta_min 1.754
_diffrn_source 'Fine focus sealed tube'
_exptl_absorpt_coefficient_mu 0.219
_exptl_absorpt_correction_T_max 0.7459
_exptl_absorpt_correction_T_min 0.6674
_exptl_absorpt_correction_type multi-scan
_exptl_absorpt_process_details 'Bruker 2008'
_exptl_crystal_colour colourless
_exptl_crystal_density_diffrn 1.255
_exptl_crystal_density_method 'not measured'
_exptl_crystal_description block
_exptl_crystal_F_000 1792
_exptl_crystal_size_max 0.240
_exptl_crystal_size_mid 0.220
_exptl_crystal_size_min 0.210
_refine_diff_density_max 0.748
_refine_diff_density_min -0.507
_refine_diff_density_rms 0.068
_refine_ls_extinction_method none
_refine_ls_goodness_of_fit_ref 1.097
_refine_ls_hydrogen_treatment constr
_refine_ls_matrix_type full
_refine_ls_number_parameters 577
_refine_ls_number_reflns 12641
_refine_ls_number_restraints 0
_refine_ls_restrained_S_all 1.097
_refine_ls_R_factor_all 0.1003
_refine_ls_R_factor_gt 0.0720
_refine_ls_shift/su_max 0.000
_refine_ls_shift/su_mean 0.000
_refine_ls_structure_factor_coef Fsqd
_refine_ls_weighting_details 'w=1/[\s^2^(Fo^2^)+(0.1532P)^2^+0.6800P] where P=(Fo^2^+2Fc^2^)/3'
_refine_ls_weighting_scheme calc
_refine_ls_wR_factor_gt 0.2274
_refine_ls_wR_factor_ref 0.2480
_reflns_Friedel_coverage 0.000
_reflns_number_gt 8896
_reflns_number_total 12641
_reflns_threshold_expression 'I > 2\s(I)'
_cod_data_source_file c7ce01075c2.cif
_cod_data_source_block CTC_2Py_linear
_cod_database_code 7228663
_shelx_shelxl_version_number 2014/7
_shelx_space_group_comment
;
The symmetry employed for this shelxl refinement is uniquely defined
by the following loop, which should always be used as a source of
symmetry information in preference to the above space-group names.
They are only intended as comments.
;
_shelx_estimated_absorpt_t_min 0.949
_shelx_estimated_absorpt_t_max 0.955

loop_
_space_group_symop_operation_xyz
'x, y, z'
'-x, y+1/2, -z+1/2'
'-x, -y, -z'
'x, -y-1/2, z-1/2'

loop_
_atom_site_label
_atom_site_type_symbol
_atom_site_fract_x
_atom_site_fract_y
_atom_site_fract_z
_atom_site_U_iso_or_equiv
_atom_site_adp_type
_atom_site_occupancy
_atom_site_site_symmetry_order
_atom_site_calc_flag
_atom_site_refinement_flags_posn
_atom_site_refinement_flags_adp
_atom_site_refinement_flags_occupancy
_atom_site_disorder_assembly
_atom_site_disorder_group
C1 C 0.21493(18) 0.95239(7) 0.63638(13) 0.0375(4) Uani 1 1 d . . . . .
H1A H 0.2822 0.9753 0.6548 0.045 Uiso 1 1 calc R U . . .
H1B H 0.1676 0.9623 0.5748 0.045 Uiso 1 1 calc R U . . .
C2 C 0.25361(16) 0.89493(7) 0.63624(12) 0.0341(4) Uani 1 1 d . . . . .
C3 C 0.19426(16) 0.85706(7) 0.57157(12) 0.0343(4) Uani 1 1 d . . . . .
C4 C 0.08072(16) 0.86818(8) 0.49596(12) 0.0366(4) Uani 1 1 d . . . . .
H4A H 0.0770 0.8474 0.4427 0.044 Uiso 1 1 calc R U . . .
H4B H 0.0776 0.9056 0.4795 0.044 Uiso 1 1 calc R U . . .
C5 C -0.02355(16) 0.85480(7) 0.52280(11) 0.0337(4) Uani 1 1 d . . . . .
C6 C -0.08133(15) 0.89213(7) 0.55702(11) 0.0321(3) Uani 1 1 d . . . . .
C7 C -0.04873(17) 0.95038(7) 0.57282(12) 0.0370(4) Uani 1 1 d . . . . .
H7A H -0.1183 0.9716 0.5581 0.044 Uiso 1 1 calc R U . . .
H7B H -0.0088 0.9610 0.5320 0.044 Uiso 1 1 calc R U . . .
C8 C 0.02761(17) 0.96185(6) 0.67032(12) 0.0339(4) Uani 1 1 d . . . . .
C9 C 0.14739(17) 0.96200(7) 0.69922(12) 0.0343(4) Uani 1 1 d . . . . .
C10 C 0.35456(16) 0.87976(8) 0.70629(12) 0.0374(4) Uani 1 1 d . . . . .
H10 H 0.3955 0.9054 0.7480 0.045 Uiso 1 1 calc R U . . .
C11 C 0.39538(16) 0.82816(8) 0.71570(13) 0.0387(4) Uani 1 1 d . . . . .
C12 C 0.33916(18) 0.79047(8) 0.64846(14) 0.0428(4) Uani 1 1 d . . . . .
C13 C 0.24095(17) 0.80562(8) 0.57810(13) 0.0403(4) Uani 1 1 d . . . . .
H13 H 0.2043 0.7808 0.5333 0.048 Uiso 1 1 calc R U . . .
C14 C -0.06183(17) 0.80192(8) 0.51303(12) 0.0377(4) Uani 1 1 d . . . . .
H14 H -0.0249 0.7771 0.4885 0.045 Uiso 1 1 calc R U . . .
C15 C -0.15278(17) 0.78522(8) 0.53861(13) 0.0387(4) Uani 1 1 d . . . . .
C16 C -0.20861(16) 0.82232(8) 0.57502(12) 0.0372(4) Uani 1 1 d . . . . .
C17 C -0.17465(16) 0.87495(7) 0.58154(12) 0.0359(4) Uani 1 1 d . . . . .
H17 H -0.2148 0.8999 0.6029 0.043 Uiso 1 1 calc R U . . .
C18 C -0.02643(18) 0.97033(7) 0.73472(13) 0.0367(4) Uani 1 1 d . . . . .
H18 H -0.1064 0.9722 0.7151 0.044 Uiso 1 1 calc R U . . .
C19 C 0.03640(18) 0.97596(6) 0.82689(13) 0.0360(4) Uani 1 1 d . . . . .
C20 C 0.15643(18) 0.97611(7) 0.85547(13) 0.0369(4) Uani 1 1 d . . . . .
C21 C 0.21000(18) 0.97025(7) 0.79192(13) 0.0374(4) Uani 1 1 d . . . . .
H21 H 0.2899 0.9718 0.8112 0.045 Uiso 1 1 calc R U . . .
C22 C -0.34870(17) 0.83704(9) 0.64761(14) 0.0444(5) Uani 1 1 d . . . . .
H22A H -0.4170 0.8199 0.6517 0.053 Uiso 1 1 calc R U . . .
H22B H -0.3730 0.8695 0.6125 0.053 Uiso 1 1 calc R U . . .
C23 C -0.27083(15) 0.85144(7) 0.74181(12) 0.0351(4) Uani 1 1 d . . . . .
C24 C -0.22777(16) 0.81358(7) 0.81038(13) 0.0373(4) Uani 1 1 d . . . . .
C25 C -0.13203(17) 0.87860(7) 0.91669(13) 0.0379(4) Uani 1 1 d . . . . .
C26 C -0.16895(16) 0.91875(7) 0.85111(13) 0.0351(4) Uani 1 1 d . . . . .
C27 C -0.24146(16) 0.90445(7) 0.76478(12) 0.0351(4) Uani 1 1 d . . . . .
H27 H -0.2712 0.9308 0.7212 0.042 Uiso 1 1 calc R U . . .
C28 C -0.13105(18) 0.97585(7) 0.87334(14) 0.0405(4) Uani 1 1 d . . . . .
H28A H -0.1722 0.9982 0.8217 0.049 Uiso 1 1 calc R U . . .
H28B H -0.1515 0.9874 0.9249 0.049 Uiso 1 1 calc R U . . .
C29 C 0.33504(19) 0.97659(8) 0.98479(14) 0.0434(4) Uani 1 1 d . . . . .
H29A H 0.3630 0.9876 1.0482 0.052 Uiso 1 1 calc R U . . .
H29B H 0.3711 0.9992 0.9522 0.052 Uiso 1 1 calc R U . . .
C30 C 0.37080(17) 0.91972(8) 0.97887(12) 0.0378(4) Uani 1 1 d . . . . .
C31 C 0.33759(18) 0.87814(9) 1.02334(14) 0.0433(4) Uani 1 1 d . . . . .
C32 C 0.42993(18) 0.81526(8) 0.96244(14) 0.0434(4) Uani 1 1 d . . . . .
C33 C 0.46860(16) 0.85490(8) 0.91771(13) 0.0393(4) Uani 1 1 d . . . . .
C34 C 0.43894(16) 0.90720(8) 0.92831(13) 0.0388(4) Uani 1 1 d . . . . .
H34 H 0.4657 0.9345 0.9006 0.047 Uiso 1 1 calc R U . . .
C35 C 0.54418(18) 0.84330(10) 0.86204(15) 0.0480(5) Uani 1 1 d . . . . .
H35A H 0.5651 0.8767 0.8408 0.058 Uiso 1 1 calc R U . . .
H35B H 0.6145 0.8264 0.9010 0.058 Uiso 1 1 calc R U . . .
C36 C -0.2556(2) 0.75566(8) 0.79386(18) 0.0541(5) Uani 1 1 d . . . . .
H36A H -0.2233 0.7364 0.8500 0.081 Uiso 1 1 calc R U . . .
H36B H -0.2238 0.7424 0.7501 0.081 Uiso 1 1 calc R U . . .
H36C H -0.3377 0.7510 0.7708 0.081 Uiso 1 1 calc R U . . .
C37 C -0.0605(3) 0.88967(11) 1.01423(16) 0.0631(7) Uani 1 1 d . . . . .
H37A H -0.1054 0.9092 1.0427 0.095 Uiso 1 1 calc R U . . .
H37B H 0.0058 0.9103 1.0165 0.095 Uiso 1 1 calc R U . . .
H37C H -0.0360 0.8566 1.0459 0.095 Uiso 1 1 calc R U . . .
C38 C 0.2705(3) 0.88767(12) 1.0853(2) 0.0743(8) Uani 1 1 d . . . . .
H38A H 0.2696 0.8557 1.1188 0.111 Uiso 1 1 calc R U . . .
H38B H 0.1930 0.8975 1.0498 0.111 Uiso 1 1 calc R U . . .
H38C H 0.3060 0.9159 1.1271 0.111 Uiso 1 1 calc R U . . .
C39 C 0.4571(3) 0.75750(10) 0.9558(2) 0.0679(7) Uani 1 1 d . . . . .
H39A H 0.4156 0.7363 0.9850 0.102 Uiso 1 1 calc R U . . .
H39B H 0.5383 0.7518 0.9853 0.102 Uiso 1 1 calc R U . . .
H39C H 0.4350 0.7475 0.8928 0.102 Uiso 1 1 calc R U . . .
C40 C 0.1059(6) 0.7298(3) 0.7137(4) 0.151(2) Uani 1 1 d . . . . .
C41 C 0.0960(5) 0.82766(19) 0.7850(3) 0.1245(17) Uani 1 1 d . . . . .
C42 C 0.2891(10) 0.1319(4) 0.8639(5) 0.207(4) Uani 1 1 d . . . . .
C43 C 0.2307(11) 0.1084(2) 0.6935(5) 0.259(6) Uani 1 1 d . . . . .
C44 C 0.2529(10) 0.8950(3) 0.3452(6) 0.204(4) Uani 1 1 d . . . . .
C45 C 0.4240(6) 0.9193(4) 0.4921(6) 0.209(4) Uani 1 1 d . . . . .
O1 O 0.49072(13) 0.80952(7) 0.78473(10) 0.0492(4) Uani 1 1 d . . . . .
O2 O 0.38566(17) 0.74070(7) 0.65842(12) 0.0618(5) Uani 1 1 d . . . . .
H2 H 0.3631 0.7253 0.6092 0.093 Uiso 1 1 calc R U . . .
O3 O -0.18993(15) 0.73374(6) 0.53087(12) 0.0545(4) Uani 1 1 d . . . . .
H3 H -0.1781 0.7196 0.4877 0.082 Uiso 1 1 calc R U . . .
O4 O -0.29709(13) 0.80234(6) 0.59960(10) 0.0485(4) Uani 1 1 d . . . . .
O5 O -0.00959(13) 0.98299(6) 0.89453(10) 0.0437(3) Uani 1 1 d . . . . .
O6 O 0.21244(13) 0.98435(6) 0.94790(9) 0.0448(3) Uani 1 1 d . . . . .
O8 O 0.4113(4) 0.06612(18) 0.8097(3) 0.1501(14) Uani 1 1 d . . . . .
O7 O 0.0771(5) 0.74036(18) 0.8706(3) 0.1792(19) Uani 1 1 d . . . . .
O9 O 0.5442(3) 0.99183(13) 0.7785(2) 0.1287(11) Uani 1 1 d . . . . .
O10 O 0.3389(4) 0.98877(15) 0.3625(3) 0.1499(14) Uani 1 1 d . . . . .
N1 N -0.16226(14) 0.82721(6) 0.89535(11) 0.0396(4) Uani 1 1 d . . . . .
N2 N 0.36732(16) 0.82727(7) 1.01472(13) 0.0457(4) Uani 1 1 d . . . . .
S1 S 0.03903(13) 0.76435(7) 0.78106(11) 0.0864(6) Uani 0.581(3) 1 d . . P A 1
S2 S 0.29926(12) 0.94680(5) 0.41714(9) 0.0784(6) Uani 0.655(4) 1 d . . P B 1
S3 S 0.34793(17) 0.11867(6) 0.78341(11) 0.1043(7) Uani 0.744(5) 1 d . . P C 1
S4 S 0.1402(2) 0.76299(13) 0.82029(19) 0.1120(12) Uani 0.419(3) 1 d . . P A 2
S5 S 0.3924(13) 0.9363(4) 0.3945(10) 0.331(9) Uani 0.345(4) 1 d . . P B 2
S6 S 0.3140(17) 0.0885(6) 0.791(2) 0.56(3) Uani 0.256(5) 1 d . . P C 2

loop_
_atom_site_aniso_label
_atom_site_aniso_U_11
_atom_site_aniso_U_22
_atom_site_aniso_U_33
_atom_site_aniso_U_23
_atom_site_aniso_U_13
_atom_site_aniso_U_12
C1 0.0473(10) 0.0353(9) 0.0358(9) 0.0024(7) 0.0218(8) -0.0060(7)
C2 0.0386(9) 0.0376(9) 0.0327(8) -0.0005(6) 0.0205(7) -0.0053(7)
C3 0.0358(9) 0.0413(9) 0.0315(8) -0.0021(7) 0.0191(7) -0.0045(7)
C4 0.0404(10) 0.0439(10) 0.0283(8) -0.0015(7) 0.0155(7) -0.0042(7)
C5 0.0352(9) 0.0409(9) 0.0247(7) 0.0003(6) 0.0099(7) -0.0021(7)
C6 0.0348(9) 0.0362(8) 0.0238(7) 0.0030(6) 0.0082(6) 0.0004(7)
C7 0.0458(10) 0.0339(9) 0.0330(9) 0.0078(7) 0.0159(8) 0.0025(7)
C8 0.0460(10) 0.0237(7) 0.0346(8) 0.0032(6) 0.0171(8) -0.0023(7)
C9 0.0463(10) 0.0257(7) 0.0355(9) 0.0023(6) 0.0200(8) -0.0023(7)
C10 0.0376(9) 0.0449(10) 0.0336(9) -0.0066(7) 0.0172(7) -0.0073(7)
C11 0.0342(9) 0.0499(10) 0.0361(9) -0.0044(7) 0.0176(7) 0.0020(8)
C12 0.0430(10) 0.0453(10) 0.0449(10) -0.0054(8) 0.0212(9) 0.0047(8)
C13 0.0406(10) 0.0442(10) 0.0383(9) -0.0097(7) 0.0165(8) -0.0038(8)
C14 0.0387(9) 0.0415(9) 0.0345(9) -0.0064(7) 0.0146(8) -0.0027(7)
C15 0.0420(10) 0.0402(9) 0.0348(9) -0.0074(7) 0.0145(8) -0.0078(8)
C16 0.0354(9) 0.0461(10) 0.0319(8) -0.0073(7) 0.0139(7) -0.0083(7)
C17 0.0358(9) 0.0412(9) 0.0320(8) -0.0032(7) 0.0136(7) -0.0007(7)
C18 0.0459(10) 0.0273(8) 0.0406(9) 0.0000(6) 0.0198(8) -0.0010(7)
C19 0.0513(11) 0.0245(7) 0.0384(9) -0.0053(6) 0.0237(8) -0.0035(7)
C20 0.0516(11) 0.0262(8) 0.0356(9) -0.0037(6) 0.0184(8) -0.0020(7)
C21 0.0456(10) 0.0300(8) 0.0388(9) -0.0014(7) 0.0174(8) -0.0033(7)
C22 0.0348(10) 0.0597(12) 0.0420(10) -0.0081(9) 0.0173(8) -0.0054(8)
C23 0.0311(8) 0.0407(9) 0.0382(9) -0.0056(7) 0.0177(7) -0.0005(7)
C24 0.0373(9) 0.0323(8) 0.0464(10) -0.0036(7) 0.0195(8) 0.0008(7)
C25 0.0402(10) 0.0360(9) 0.0390(9) -0.0006(7) 0.0156(8) -0.0007(7)
C26 0.0396(9) 0.0304(8) 0.0413(9) -0.0028(7) 0.0216(8) 0.0007(7)
C27 0.0369(9) 0.0353(8) 0.0375(9) 0.0024(7) 0.0185(7) 0.0045(7)
C28 0.0520(11) 0.0316(9) 0.0463(10) -0.0064(7) 0.0277(9) 0.0003(8)
C29 0.0491(11) 0.0422(10) 0.0377(10) -0.0101(7) 0.0136(8) -0.0051(8)
C30 0.0375(9) 0.0420(10) 0.0334(9) -0.0040(7) 0.0117(7) -0.0037(7)
C31 0.0419(10) 0.0490(11) 0.0430(10) 0.0040(8) 0.0197(9) 0.0012(8)
C32 0.0386(10) 0.0470(11) 0.0431(10) 0.0035(8) 0.0123(8) 0.0070(8)
C33 0.0304(9) 0.0522(11) 0.0344(9) -0.0032(8) 0.0103(7) 0.0014(7)
C34 0.0364(9) 0.0470(10) 0.0343(9) -0.0035(7) 0.0138(7) -0.0087(8)
C35 0.0328(9) 0.0688(14) 0.0436(11) -0.0102(9) 0.0147(8) 0.0022(9)
C36 0.0628(14) 0.0342(10) 0.0639(14) -0.0052(9) 0.0202(12) -0.0020(9)
C37 0.0751(17) 0.0579(14) 0.0450(12) 0.0008(10) 0.0063(12) -0.0112(12)
C38 0.094(2) 0.0716(17) 0.086(2) 0.0152(14) 0.0674(18) 0.0144(15)
C39 0.0806(19) 0.0536(14) 0.0750(17) 0.0140(12) 0.0339(15) 0.0253(13)
C40 0.190(6) 0.158(5) 0.118(4) 0.032(4) 0.071(4) 0.043(4)
C41 0.150(4) 0.098(3) 0.112(3) 0.031(3) 0.028(3) -0.003(3)
C42 0.247(10) 0.215(9) 0.134(5) -0.030(6) 0.035(6) 0.068(8)
C43 0.416(15) 0.085(3) 0.145(5) 0.019(3) -0.070(7) 0.038(6)
C44 0.289(11) 0.175(7) 0.198(8) -0.012(6) 0.147(8) -0.062(7)
C45 0.153(6) 0.280(9) 0.204(7) 0.168(7) 0.073(5) 0.072(6)
O1 0.0412(8) 0.0626(9) 0.0419(8) -0.0084(6) 0.0122(6) 0.0135(7)
O2 0.0693(11) 0.0532(9) 0.0547(10) -0.0142(7) 0.0112(8) 0.0199(8)
O3 0.0675(10) 0.0434(8) 0.0654(10) -0.0173(7) 0.0392(9) -0.0200(7)
O4 0.0471(8) 0.0577(9) 0.0501(8) -0.0215(7) 0.0287(7) -0.0212(7)
O5 0.0544(8) 0.0424(7) 0.0423(7) -0.0137(6) 0.0271(7) -0.0103(6)
O6 0.0535(8) 0.0474(8) 0.0345(7) -0.0088(6) 0.0166(6) 0.0038(6)
O8 0.125(3) 0.162(4) 0.165(4) -0.014(3) 0.052(3) 0.014(3)
O7 0.256(5) 0.183(4) 0.134(3) 0.101(3) 0.112(3) 0.029(3)
O9 0.137(3) 0.094(2) 0.137(3) 0.0001(18) 0.025(2) 0.0074(18)
O10 0.171(3) 0.122(3) 0.144(3) 0.081(2) 0.039(3) 0.032(2)
N1 0.0403(9) 0.0349(8) 0.0436(9) 0.0029(6) 0.0144(7) 0.0007(6)
N2 0.0448(9) 0.0468(9) 0.0497(10) 0.0089(7) 0.0218(8) 0.0056(7)
S1 0.0653(10) 0.1090(12) 0.0914(11) 0.0447(9) 0.0352(8) 0.0014(7)
S2 0.0802(9) 0.0813(9) 0.0805(9) 0.0323(6) 0.0365(7) 0.0284(6)
S3 0.1445(15) 0.0629(9) 0.1106(12) -0.0079(7) 0.0507(10) -0.0210(8)
S4 0.0857(18) 0.129(2) 0.0935(17) 0.0446(15) -0.0042(13) 0.0171(14)
S5 0.430(19) 0.242(10) 0.436(17) 0.198(11) 0.297(16) 0.144(11)
S6 0.300(17) 0.180(11) 0.80(5) 0.25(2) -0.32(3) -0.112(12)

loop_
_atom_type_symbol
_atom_type_description
_atom_type_scat_dispersion_real
_atom_type_scat_dispersion_imag
_atom_type_scat_source
C C 0.0033 0.0016 'International Tables Vol C Tables 4.2.6.8 and 6.1.1.4'
H H 0.0000 0.0000 'International Tables Vol C Tables 4.2.6.8 and 6.1.1.4'
N N 0.0061 0.0033 'International Tables Vol C Tables 4.2.6.8 and 6.1.1.4'
O O 0.0106 0.0060 'International Tables Vol C Tables 4.2.6.8 and 6.1.1.4'
S S 0.1246 0.1234 'International Tables Vol C Tables 4.2.6.8 and 6.1.1.4'

loop_
_geom_angle_atom_site_label_1
_geom_angle_atom_site_label_2
_geom_angle_atom_site_label_3
_geom_angle
C9 C1 C2 113.41(14)
C3 C2 C10 118.99(17)
C3 C2 C1 124.04(17)
C10 C2 C1 116.97(16)
C2 C3 C13 118.24(17)
C2 C3 C4 123.51(17)
C13 C3 C4 118.24(16)
C3 C4 C5 112.88(14)
C6 C5 C14 118.68(17)
C6 C5 C4 123.59(16)
C14 C5 C4 117.72(16)
C5 C6 C17 118.60(16)
C5 C6 C7 124.66(16)
C17 C6 C7 116.72(16)
C6 C7 C8 112.66(14)
C9 C8 C18 119.03(17)
C9 C8 C7 123.29(16)
C18 C8 C7 117.62(17)
C8 C9 C21 118.73(16)
C8 C9 C1 123.69(17)
C21 C9 C1 117.57(17)
C11 C10 C2 122.26(17)
O1 C11 C10 125.85(18)
O1 C11 C12 115.19(17)
C10 C11 C12 118.92(18)
O2 C12 C13 124.36(19)
O2 C12 C11 116.84(19)
C13 C12 C11 118.80(18)
C12 C13 C3 122.54(18)
C15 C14 C5 122.28(17)
O3 C15 C14 123.00(17)
O3 C15 C16 118.02(17)
C14 C15 C16 118.97(17)
O4 C16 C17 125.48(17)
O4 C16 C15 115.27(17)
C17 C16 C15 119.23(17)
C16 C17 C6 122.15(17)
C19 C18 C8 121.68(18)
O5 C19 C18 125.41(18)
O5 C19 C20 115.60(17)
C18 C19 C20 118.96(17)
C21 C20 O6 125.13(19)
C21 C20 C19 119.55(18)
O6 C20 C19 115.28(16)
C20 C21 C9 121.91(19)
O4 C22 C23 114.14(17)
C27 C23 C24 117.17(17)
C27 C23 C22 120.35(18)
C24 C23 C22 122.44(17)
N1 C24 C23 121.89(16)
N1 C24 C36 116.34(18)
C23 C24 C36 121.74(19)
N1 C25 C26 120.97(17)
N1 C25 C37 116.28(18)
C26 C25 C37 122.72(18)
C27 C26 C25 117.74(16)
C27 C26 C28 121.00(17)
C25 C26 C28 121.25(17)
C26 C27 C23 121.47(17)
O5 C28 C26 112.88(15)
O6 C29 C30 113.30(16)
C34 C30 C31 117.47(18)
C34 C30 C29 120.18(18)
C31 C30 C29 122.36(18)
N2 C31 C30 121.42(18)
N2 C31 C38 116.6(2)
C30 C31 C38 122.0(2)
N2 C32 C33 121.16(19)
N2 C32 C39 116.8(2)
C33 C32 C39 122.1(2)
C34 C33 C32 117.64(18)
C34 C33 C35 119.56(19)
C32 C33 C35 122.76(19)
C30 C34 C33 121.61(18)
O1 C35 C33 113.70(17)
C11 O1 C35 118.64(16)
C16 O4 C22 117.85(15)
C19 O5 C28 119.12(15)
C20 O6 C29 118.40(15)
C24 N1 C25 120.61(16)
C32 N2 C31 120.61(18)
O7 S1 C41 110.8(3)
O7 S1 C40 108.0(3)
C41 S1 C40 101.6(3)
O10 S2 C44 104.9(3)
O10 S2 C45 105.5(3)
C44 S2 C45 99.4(6)
O8 S3 C43 108.3(3)
O8 S3 C42 106.5(4)
C43 S3 C42 100.7(6)
O7 S4 C41 112.2(3)
O7 S4 C40 109.7(4)
C41 S4 C40 101.1(3)
O10 S5 C45 121.6(10)
O10 S5 C44 96.3(9)
C45 S5 C44 97.8(7)
O8 S6 C43 127(3)
O8 S6 C42 120.9(15)
C43 S6 C42 103.6(13)

loop_
_geom_bond_atom_site_label_1
_geom_bond_atom_site_label_2
_geom_bond_distance
C1 C9 1.514(2)
C1 C2 1.519(3)
C2 C3 1.397(3)
C2 C10 1.399(3)
C3 C13 1.403(3)
C3 C4 1.516(3)
C4 C5 1.527(3)
C5 C6 1.393(3)
C5 C14 1.399(3)
C6 C17 1.405(3)
C6 C7 1.514(2)
C7 C8 1.517(3)
C8 C9 1.392(3)
C8 C18 1.405(3)
C9 C21 1.402(3)
C10 C11 1.379(3)
C11 O1 1.376(2)
C11 C12 1.406(3)
C12 O2 1.361(3)
C12 C13 1.380(3)
C14 C15 1.384(3)
C15 O3 1.362(2)
C15 C16 1.393(3)
C16 O4 1.375(2)
C16 C17 1.379(3)
C18 C19 1.387(3)
C19 O5 1.375(2)
C19 C20 1.395(3)
C20 C21 1.381(3)
C20 O6 1.385(2)
C22 O4 1.436(2)
C22 C23 1.498(3)
C23 C27 1.393(3)
C23 C24 1.393(3)
C24 N1 1.339(3)
C24 C36 1.496(3)
C25 N1 1.352(2)
C25 C26 1.397(3)
C25 C37 1.500(3)
C26 C27 1.384(3)
C26 C28 1.510(2)
C28 O5 1.434(3)
C29 O6 1.438(3)
C29 C30 1.506(3)
C30 C34 1.378(3)
C30 C31 1.393(3)
C31 N2 1.348(3)
C31 C38 1.498(3)
C32 N2 1.341(3)
C32 C33 1.393(3)
C32 C39 1.500(3)
C33 C34 1.388(3)
C33 C35 1.511(3)
C35 O1 1.436(3)
C40 S1 1.775(6)
C40 S4 1.777(7)
C41 S1 1.730(5)
C41 S4 1.740(5)
C42 S6 1.68(4)
C42 S3 1.692(9)
C43 S6 1.595(18)
C43 S3 1.653(9)
C44 S2 1.685(8)
C44 S5 1.931(18)
C45 S5 1.501(13)
C45 S2 1.726(6)
O8 S6 1.27(2)
O8 S3 1.516(5)
O7 S4 1.406(5)
O7 S1 1.444(3)
O10 S5 1.481(9)
O10 S2 1.539(4)
